data_4348796
loop_
_publ_author_name
'Domyati, Doaa'
'Hope, Sydney L.'
'Latifi, Reza'
'Hearns, Micah D.'
'Tahsini, Laleh'

_publ_section_title
;
 Cu(I) Complexes of Pincer Pyridine-Based N-Heterocyclic Carbenes with
 Small Wingtip Substituents: Synthesis and Structural and Spectroscopic
 Studies.
;
_journal_issue 22
_journal_name_full 'Inorganic chemistry'
_journal_page_first 11685
_journal_page_last 11693
_journal_paper_doi 10.1021/acs.inorgchem.6b01646
_journal_volume 55
_journal_year 2016
_chemical_formula_moiety 'C38 H50 Cu2 N10, 2(F6 P)'
_chemical_formula_sum 'C38 H50 Cu2 F12 N10 P2'
_chemical_formula_weight 1063.90
_space_group_crystal_system triclinic
_space_group_IT_number 2
_space_group_name_Hall '-P 1'
_space_group_name_H-M_alt 'P -1'
_atom_sites_solution_hydrogens geom
_atom_sites_solution_primary direct
_atom_sites_solution_secondary difmap
_audit_creation_date 2016-05-27
_audit_creation_method
;
Olex2 1.2
(compiled 2015.01.26 svn.r3150 for OlexSys, GUI svn.r4998)
;
_cell_angle_alpha 80.5870(10)
_cell_angle_beta 78.9300(10)
_cell_angle_gamma 64.4460(10)
_cell_formula_units_Z 2
_cell_length_a 11.8254(5)
_cell_length_b 11.9626(5)
_cell_length_c 17.9274(7)
_cell_measurement_reflns_used 9823
_cell_measurement_temperature 100
_cell_measurement_theta_max 28.48
_cell_measurement_theta_min 2.31
_cell_volume 2236.05(16)
_computing_cell_refinement 'Bruker SAINT'
_computing_data_collection 'Bruker APEX2'
_computing_data_reduction 'Bruker SAINT'
_computing_molecular_graphics 'Bruker SHELXTL'
_computing_publication_material 'Bruker SHELXTL'
_computing_structure_refinement 'SHELXL-2014 (Sheldrick 2014)'
_computing_structure_solution 'SHELXS-97 (Sheldrick 2008)'
_diffrn_ambient_temperature 100.0
_diffrn_measured_fraction_theta_full 0.991
_diffrn_measured_fraction_theta_max 0.991
_diffrn_measurement_device_type 'Bruker APEX-II CCD'
_diffrn_measurement_method '\f and \w scans'
_diffrn_radiation_monochromator graphite
_diffrn_radiation_type MoK\a
_diffrn_radiation_wavelength 0.71073
_diffrn_reflns_av_R_equivalents 0.0224
_diffrn_reflns_av_unetI/netI 0.0163
_diffrn_reflns_limit_h_max 15
_diffrn_reflns_limit_h_min -15
_diffrn_reflns_limit_k_max 16
_diffrn_reflns_limit_k_min -16
_diffrn_reflns_limit_l_max 24
_diffrn_reflns_limit_l_min -23
_diffrn_reflns_number 69281
_diffrn_reflns_theta_full 28.58
_diffrn_reflns_theta_max 28.58
_diffrn_reflns_theta_min 1.16
_diffrn_source 'fine-focus sealed tube'
_diffrn_standards_number 0
_exptl_absorpt_coefficient_mu 1.115
_exptl_absorpt_correction_T_max 0.7457
_exptl_absorpt_correction_T_min 0.6779
_exptl_absorpt_correction_type multi-scan
_exptl_absorpt_process_details
;
SADABS-2014/5 (Bruker,2014/5) was used for absorption correction.
wR2(int) was 0.0528 before and 0.0378 after correction.
The Ratio of minimum to maximum transmission is 0.9091.
The \l/2 correction factor is 0.00150.
;
_exptl_crystal_colour 'clear yellowish yellow'
_exptl_crystal_colour_lustre clear
_exptl_crystal_colour_modifier yellowish
_exptl_crystal_colour_primary yellow
_exptl_crystal_density_diffrn 1.580
_exptl_crystal_density_method 'not measured'
_exptl_crystal_description block
_exptl_crystal_F_000 1088
_exptl_crystal_size_max 0.126
_exptl_crystal_size_mid 0.084
_exptl_crystal_size_min 0.056
_refine_diff_density_max 0.402
_refine_diff_density_min -0.253
_refine_diff_density_rms 0.055
_refine_ls_extinction_method none
_refine_ls_goodness_of_fit_ref 1.048
_refine_ls_hydrogen_treatment constr
_refine_ls_matrix_type full
_refine_ls_number_parameters 585
_refine_ls_number_reflns 11303
_refine_ls_number_restraints 0
_refine_ls_restrained_S_all 1.048
_refine_ls_R_factor_all 0.0330
_refine_ls_R_factor_gt 0.0267
_refine_ls_shift/su_max 0.001
_refine_ls_shift/su_mean 0.000
_refine_ls_structure_factor_coef Fsqd
_refine_ls_weighting_details 'calc w=1/[\s^2^(Fo^2^)+(0.0262P)^2^+1.8335P] where P=(Fo^2^+2Fc^2^)/3'
_refine_ls_weighting_scheme calc
_refine_ls_wR_factor_gt 0.0637
_refine_ls_wR_factor_ref 0.0670
_reflns_number_gt 9979
_reflns_number_total 11303
_reflns_threshold_expression >2sigma(I)
_cod_data_source_file ic6b01646_si_005.cif
_cod_data_source_block dd-2-13b
_cod_database_code 4348796
_olex2_refinement_description
;
1. Fixed Uiso
 At 1.2 times of:
  All C(H) groups, All C(H,H) groups
 At 1.5 times of:
  All C(H,H,H) groups
2.a Ternary CH refined with riding coordinates:
 C4(H4), C4A(H4A), C17(H17), C17A(H17A)
2.b Secondary CH2 refined with riding coordinates:
 C8(H8A,H8B), C8A(H8AA,H8AB), C14(H14A,H14B), C14A(H14C,H14D)
2.c Aromatic/amide H refined with riding coordinates:
 C6(H6), C6A(H6A), C7(H7), C7A(H7A), C10(H10), C10A(H10A), C11(H11),
 C11A(H11A), C12(H12), C12A(H12A), C15(H15), C15A(H15A), C16(H16), C16A(H16A)
2.d Idealised Me refined as rotating group:
 C3(H3A,H3B,H3C), C3A(H3AA,H3AB,H3AC), C5(H5A,H5B,H5C), C5A(H5AA,H5AB,H5AC),
 C18(H18A,H18B,H18C), C18A(H18D,H18E,H18F), C19(H19A,H19B,H19C), C19A(H19D,H19E,
 H19F)
;
_olex2_submission_special_instructions 'No special instructions were received'

loop_
_space_group_symop_id
_space_group_symop_operation_xyz
1 'x, y, z'
2 '-x, -y, -z'

loop_
_atom_site_label
_atom_site_type_symbol
_atom_site_fract_x
_atom_site_fract_y
_atom_site_fract_z
_atom_site_U_iso_or_equiv
_atom_site_adp_type
_atom_site_occupancy
_atom_site_calc_flag
_atom_site_refinement_flags_posn
Cu1 Cu 0.031822(16) 0.520638(16) 0.314264(10) 0.01415(4) Uani 1 d .
Cu1A Cu 0.000331(16) 0.430217(16) 0.192785(10) 0.01380(4) Uani 1 d .
N1 N -0.06611(12) 0.73363(11) 0.29769(7) 0.0152(2) Uani 1 d .
N1A N -0.07982(12) 0.28313(12) 0.21619(7) 0.0153(2) Uani 1 d .
N2 N 0.29993(12) 0.42731(12) 0.34459(7) 0.0174(2) Uani 1 d .
N2A N 0.21074(12) 0.18831(12) 0.18399(7) 0.0158(2) Uani 1 d .
N3 N 0.22086(12) 0.61868(12) 0.30126(7) 0.0168(2) Uani 1 d .
N3A N 0.27662(12) 0.33031(12) 0.14023(7) 0.0171(2) Uani 1 d .
N4 N -0.14200(12) 0.41133(12) 0.40326(7) 0.0158(2) Uani 1 d .
N4A N -0.26700(12) 0.55384(12) 0.17574(7) 0.0165(2) Uani 1 d .
N5 N -0.24017(12) 0.60021(11) 0.35963(7) 0.0155(2) Uani 1 d .
N5A N -0.17375(12) 0.66759(12) 0.11640(7) 0.0165(2) Uani 1 d .
C1 C 0.19625(14) 0.51525(14) 0.31532(8) 0.0157(3) Uani 1 d .
C1A C 0.17315(13) 0.31402(14) 0.17797(8) 0.0150(3) Uani 1 d .
C2 C -0.12278(14) 0.50530(13) 0.35726(8) 0.0150(3) Uani 1 d .
C2A C -0.15167(14) 0.55866(13) 0.16044(8) 0.0149(3) Uani 1 d .
C3 C 0.44346(17) 0.20955(16) 0.32453(12) 0.0300(4) Uani 1 d .
H3A H 0.4423 0.2306 0.2694 0.045 Uiso 1 calc GR
H3B H 0.4533 0.1233 0.3375 0.045 Uiso 1 calc GR
H3C H 0.5144 0.2189 0.3393 0.045 Uiso 1 calc GR
C3A C 0.26807(16) 0.49002(16) 0.03261(9) 0.0238(3) Uani 1 d .
H3AA H 0.3429 0.4328 0.0024 0.036 Uiso 1 calc GR
H3AB H 0.2618 0.5751 0.0195 0.036 Uiso 1 calc GR
H3AC H 0.1921 0.4857 0.0215 0.036 Uiso 1 calc GR
C4 C 0.32014(15) 0.29598(14) 0.36692(9) 0.0197(3) Uani 1 d .
H4 H 0.2496 0.2837 0.3516 0.024 Uiso 1 calc R
C4A C 0.27944(14) 0.45344(14) 0.11716(9) 0.0176(3) Uani 1 d .
H4A H 0.2047 0.5161 0.1466 0.021 Uiso 1 calc R
C5 C 0.3159(2) 0.26710(19) 0.45279(11) 0.0392(5) Uani 1 d .
H5A H 0.3889 0.2708 0.4686 0.059 Uiso 1 calc GR
H5B H 0.3182 0.1836 0.4671 0.059 Uiso 1 calc GR
H5C H 0.2377 0.3283 0.4781 0.059 Uiso 1 calc GR
C5A C 0.39883(15) 0.45503(16) 0.13670(10) 0.0231(3) Uani 1 d .
H5AA H 0.4070 0.4249 0.1905 0.035 Uiso 1 calc GR
H5AB H 0.3932 0.5402 0.1278 0.035 Uiso 1 calc GR
H5AC H 0.4729 0.4010 0.1044 0.035 Uiso 1 calc GR
C6 C 0.38592(15) 0.47531(15) 0.34959(10) 0.0221(3) Uani 1 d .
H6 H 0.4646 0.4317 0.3689 0.027 Uiso 1 calc R
C6A C 0.37538(15) 0.21792(15) 0.12237(10) 0.0235(3) Uani 1 d .
H6A H 0.4566 0.2061 0.0955 0.028 Uiso 1 calc R
C7 C 0.33629(15) 0.59573(15) 0.32182(10) 0.0214(3) Uani 1 d .
H7 H 0.3733 0.6534 0.3173 0.026 Uiso 1 calc R
C7A C 0.33418(15) 0.12862(15) 0.15034(10) 0.0226(3) Uani 1 d .
H7A H 0.3809 0.0416 0.1475 0.027 Uiso 1 calc R
C8 C 0.14163(14) 0.73690(14) 0.26190(9) 0.0191(3) Uani 1 d .
H8A H 0.1423 0.7227 0.2089 0.023 Uiso 1 calc R
H8B H 0.1797 0.7969 0.2592 0.023 Uiso 1 calc R
C8A C 0.13284(14) 0.12341(14) 0.22435(9) 0.0174(3) Uani 1 d .
H8AA H 0.1201 0.1328 0.2796 0.021 Uiso 1 calc R
H8AB H 0.1796 0.0336 0.2175 0.021 Uiso 1 calc R
C9 C 0.00597(14) 0.79443(13) 0.29924(8) 0.0156(3) Uani 1 d .
C9A C 0.00496(14) 0.16926(13) 0.19813(8) 0.0153(3) Uani 1 d .
C10 C -0.04252(15) 0.90936(14) 0.32829(9) 0.0181(3) Uani 1 d .
H10 H 0.0107 0.9503 0.3284 0.022 Uiso 1 calc R
C10A C -0.02458(15) 0.09380(14) 0.16122(9) 0.0181(3) Uani 1 d .
H10A H 0.0370 0.0134 0.1496 0.022 Uiso 1 calc R
C11 C -0.16965(15) 0.96333(14) 0.35707(9) 0.0195(3) Uani 1 d .
H11 H -0.2050 1.0418 0.3774 0.023 Uiso 1 calc R
C11A C -0.14532(16) 0.13763(15) 0.14169(10) 0.0226(3) Uani 1 d .
H11A H -0.1675 0.0882 0.1159 0.027 Uiso 1 calc R
C12 C -0.24480(14) 0.90103(14) 0.35584(9) 0.0180(3) Uani 1 d .
H12 H -0.3322 0.9359 0.3754 0.022 Uiso 1 calc R
C12A C -0.23336(15) 0.25503(15) 0.16050(10) 0.0214(3) Uani 1 d .
H12A H -0.3169 0.2870 0.1480 0.026 Uiso 1 calc R
C13 C -0.18966(14) 0.78677(13) 0.32548(8) 0.0149(3) Uani 1 d .
C13A C -0.19739(14) 0.32492(14) 0.19781(9) 0.0165(3) Uani 1 d .
C14 C -0.27056(14) 0.72240(13) 0.31622(9) 0.0169(3) Uani 1 d .
H14A H -0.3603 0.7768 0.3323 0.020 Uiso 1 calc R
H14B H -0.2615 0.7120 0.2614 0.020 Uiso 1 calc R
C14A C -0.29016(14) 0.45094(14) 0.22232(9) 0.0184(3) Uani 1 d .
H14C H -0.3769 0.4616 0.2191 0.022 Uiso 1 calc R
H14D H -0.2851 0.4545 0.2763 0.022 Uiso 1 calc R
C15 C -0.33014(15) 0.56565(15) 0.40567(9) 0.0197(3) Uani 1 d .
H15 H -0.4183 0.6158 0.4156 0.024 Uiso 1 calc R
C15A C -0.35839(15) 0.65829(15) 0.14304(9) 0.0213(3) Uani 1 d .
H15A H -0.4456 0.6762 0.1465 0.026 Uiso 1 calc R
C16 C -0.26809(15) 0.44668(15) 0.43372(9) 0.0195(3) Uani 1 d .
H16 H -0.3039 0.3970 0.4677 0.023 Uiso 1 calc R
C16A C -0.29962(15) 0.72960(15) 0.10528(9) 0.0213(3) Uani 1 d .
H16A H -0.3372 0.8074 0.0766 0.026 Uiso 1 calc R
C17 C -0.03866(15) 0.29258(14) 0.42503(9) 0.0196(3) Uani 1 d .
H17 H 0.0396 0.2844 0.3888 0.024 Uiso 1 calc R
C17A C -0.07363(15) 0.70889(14) 0.08028(9) 0.0182(3) Uani 1 d .
H17A H 0.0067 0.6500 0.1004 0.022 Uiso 1 calc R
C18 C -0.06849(16) 0.18324(15) 0.41946(10) 0.0244(3) Uani 1 d .
H18A H -0.1405 0.1854 0.4579 0.037 Uiso 1 calc GR
H18B H 0.0054 0.1054 0.4285 0.037 Uiso 1 calc GR
H18C H -0.0897 0.1882 0.3684 0.037 Uiso 1 calc GR
C18A C -0.05340(17) 0.70224(16) -0.00581(9) 0.0245(3) Uani 1 d .
H18D H -0.0344 0.6177 -0.0164 0.037 Uiso 1 calc GR
H18E H 0.0174 0.7238 -0.0292 0.037 Uiso 1 calc GR
H18F H -0.1303 0.7610 -0.0271 0.037 Uiso 1 calc GR
C19 C -0.0144(2) 0.29533(19) 0.50487(12) 0.0389(5) Uani 1 d .
H19A H 0.0018 0.3686 0.5065 0.058 Uiso 1 calc GR
H19B H 0.0593 0.2198 0.5179 0.058 Uiso 1 calc GR
H19C H -0.0887 0.2994 0.5417 0.058 Uiso 1 calc GR
C19A C -0.10423(16) 0.83821(15) 0.10074(9) 0.0227(3) Uani 1 d .
H19D H -0.1817 0.8982 0.0805 0.034 Uiso 1 calc GR
H19E H -0.0341 0.8615 0.0786 0.034 Uiso 1 calc GR
H19F H -0.1167 0.8384 0.1564 0.034 Uiso 1 calc GR
P1 P -0.32675(4) 0.15086(4) -0.04880(2) 0.01819(8) Uani 1 d .
F1 F -0.32574(11) 0.17678(12) -0.13970(6) 0.0383(3) Uani 1 d .
F2 F -0.20757(10) 0.18420(12) -0.05659(8) 0.0419(3) Uani 1 d .
F3 F -0.44575(9) 0.11823(10) -0.04207(6) 0.0262(2) Uani 1 d .
F4 F -0.42072(10) 0.29304(9) -0.03861(7) 0.0348(3) Uani 1 d .
F5 F -0.23397(10) 0.00857(10) -0.05869(6) 0.0329(2) Uani 1 d .
F6 F -0.32870(9) 0.12463(11) 0.04173(6) 0.0316(2) Uani 1 d .
P2 P 0.33260(4) 0.89894(4) 0.40455(2) 0.01775(8) Uani 1 d .
F7 F 0.45532(9) 0.90852(9) 0.42257(6) 0.0262(2) Uani 1 d .
F8 F 0.25130(11) 0.96827(11) 0.47787(7) 0.0365(3) Uani 1 d .
F9 F 0.36979(10) 0.76712(10) 0.45506(7) 0.0364(3) Uani 1 d .
F10 F 0.29592(11) 1.02881(10) 0.35433(7) 0.0373(3) Uani 1 d .
F11 F 0.41499(11) 0.82694(12) 0.33123(7) 0.0378(3) Uani 1 d .
F12 F 0.21128(10) 0.88710(10) 0.38584(7) 0.0330(2) Uani 1 d .

loop_
_atom_site_aniso_label
_atom_site_aniso_U_11
_atom_site_aniso_U_22
_atom_site_aniso_U_33
_atom_site_aniso_U_23
_atom_site_aniso_U_13
_atom_site_aniso_U_12
Cu1 0.01446(8) 0.01484(9) 0.01422(9) -0.00100(6) -0.00168(6) -0.00726(7)
Cu1A 0.01200(8) 0.01262(8) 0.01615(9) -0.00099(6) -0.00390(6) -0.00379(7)
N1 0.0170(6) 0.0141(6) 0.0141(6) 0.0001(4) -0.0016(5) -0.0066(5)
N1A 0.0162(6) 0.0166(6) 0.0146(6) -0.0006(5) -0.0025(5) -0.0083(5)
N2 0.0161(6) 0.0176(6) 0.0194(6) -0.0027(5) -0.0018(5) -0.0076(5)
N2A 0.0134(6) 0.0148(6) 0.0188(6) -0.0025(5) -0.0037(5) -0.0044(5)
N3 0.0146(6) 0.0164(6) 0.0197(6) -0.0032(5) 0.0000(5) -0.0071(5)
N3A 0.0134(6) 0.0173(6) 0.0204(6) -0.0042(5) -0.0006(5) -0.0061(5)
N4 0.0163(6) 0.0152(6) 0.0160(6) 0.0002(5) -0.0017(5) -0.0073(5)
N4A 0.0136(6) 0.0152(6) 0.0198(6) -0.0028(5) -0.0045(5) -0.0038(5)
N5 0.0155(6) 0.0151(6) 0.0165(6) -0.0016(5) -0.0015(5) -0.0071(5)
N5A 0.0158(6) 0.0141(6) 0.0171(6) -0.0001(5) -0.0052(5) -0.0032(5)
C1 0.0166(7) 0.0160(7) 0.0146(7) -0.0035(5) 0.0006(5) -0.0072(6)
C1A 0.0145(6) 0.0166(7) 0.0144(6) -0.0016(5) -0.0038(5) -0.0062(5)
C2 0.0170(7) 0.0152(7) 0.0143(6) -0.0015(5) -0.0032(5) -0.0077(6)
C2A 0.0154(6) 0.0144(6) 0.0140(6) -0.0029(5) -0.0024(5) -0.0045(5)
C3 0.0241(8) 0.0186(8) 0.0431(11) -0.0038(7) 0.0004(7) -0.0065(7)
C3A 0.0246(8) 0.0268(8) 0.0212(8) -0.0007(6) -0.0050(6) -0.0114(7)
C4 0.0205(7) 0.0158(7) 0.0234(8) 0.0003(6) -0.0051(6) -0.0079(6)
C4A 0.0167(7) 0.0172(7) 0.0199(7) -0.0025(6) -0.0004(5) -0.0087(6)
C5 0.0642(14) 0.0320(10) 0.0239(9) 0.0034(8) -0.0076(9) -0.0237(10)
C5A 0.0221(8) 0.0276(8) 0.0244(8) -0.0001(6) -0.0048(6) -0.0149(7)
C6 0.0170(7) 0.0232(8) 0.0292(8) -0.0059(6) -0.0045(6) -0.0094(6)
C6A 0.0149(7) 0.0224(8) 0.0316(9) -0.0109(7) 0.0027(6) -0.0056(6)
C7 0.0168(7) 0.0212(8) 0.0292(8) -0.0076(6) -0.0012(6) -0.0097(6)
C7A 0.0144(7) 0.0190(7) 0.0323(9) -0.0096(6) -0.0010(6) -0.0034(6)
C8 0.0192(7) 0.0166(7) 0.0212(7) 0.0002(6) 0.0005(6) -0.0091(6)
C8A 0.0170(7) 0.0147(7) 0.0200(7) 0.0018(5) -0.0058(6) -0.0060(6)
C9 0.0186(7) 0.0150(7) 0.0122(6) 0.0021(5) -0.0022(5) -0.0072(6)
C9A 0.0170(7) 0.0154(7) 0.0141(6) 0.0017(5) -0.0028(5) -0.0080(6)
C10 0.0221(7) 0.0150(7) 0.0187(7) 0.0014(5) -0.0049(6) -0.0093(6)
C10A 0.0206(7) 0.0151(7) 0.0192(7) -0.0005(5) -0.0041(6) -0.0077(6)
C11 0.0236(8) 0.0135(7) 0.0208(7) -0.0016(6) -0.0052(6) -0.0062(6)
C11A 0.0252(8) 0.0198(7) 0.0284(8) -0.0027(6) -0.0098(6) -0.0118(6)
C12 0.0174(7) 0.0150(7) 0.0184(7) -0.0010(5) -0.0022(5) -0.0039(6)
C12A 0.0179(7) 0.0206(7) 0.0289(8) -0.0010(6) -0.0087(6) -0.0091(6)
C13 0.0170(7) 0.0138(6) 0.0133(6) 0.0014(5) -0.0034(5) -0.0063(5)
C13A 0.0154(7) 0.0165(7) 0.0181(7) -0.0002(5) -0.0022(5) -0.0075(6)
C14 0.0155(7) 0.0136(7) 0.0208(7) -0.0010(5) -0.0035(5) -0.0049(5)
C14A 0.0141(7) 0.0184(7) 0.0233(7) -0.0034(6) -0.0009(6) -0.0076(6)
C15 0.0170(7) 0.0207(7) 0.0218(7) -0.0058(6) 0.0029(6) -0.0089(6)
C15A 0.0155(7) 0.0205(7) 0.0249(8) -0.0041(6) -0.0081(6) -0.0018(6)
C16 0.0196(7) 0.0216(7) 0.0186(7) -0.0019(6) 0.0020(6) -0.0116(6)
C16A 0.0186(7) 0.0183(7) 0.0231(8) -0.0008(6) -0.0096(6) -0.0017(6)
C17 0.0202(7) 0.0168(7) 0.0209(7) 0.0038(6) -0.0044(6) -0.0081(6)
C17A 0.0193(7) 0.0156(7) 0.0180(7) 0.0021(5) -0.0046(6) -0.0062(6)
C18 0.0241(8) 0.0166(7) 0.0297(9) -0.0017(6) 0.0027(7) -0.0087(6)
C18A 0.0319(9) 0.0221(8) 0.0178(7) 0.0007(6) -0.0031(6) -0.0105(7)
C19 0.0538(13) 0.0312(10) 0.0316(10) 0.0043(8) -0.0244(9) -0.0123(9)
C19A 0.0296(8) 0.0175(7) 0.0227(8) 0.0016(6) -0.0088(6) -0.0104(7)
P1 0.01292(17) 0.02069(19) 0.01883(19) -0.00129(15) -0.00177(14) -0.00529(15)
F1 0.0309(6) 0.0556(7) 0.0188(5) 0.0066(5) -0.0003(4) -0.0135(5)
F2 0.0224(5) 0.0537(8) 0.0575(8) -0.0119(6) 0.0016(5) -0.0235(5)
F3 0.0202(5) 0.0336(5) 0.0287(5) -0.0040(4) -0.0028(4) -0.0147(4)
F4 0.0277(5) 0.0185(5) 0.0518(7) -0.0032(5) -0.0025(5) -0.0048(4)
F5 0.0254(5) 0.0257(5) 0.0361(6) -0.0084(4) -0.0025(4) 0.0014(4)
F6 0.0218(5) 0.0460(6) 0.0199(5) -0.0052(4) -0.0065(4) -0.0051(5)
P2 0.01475(17) 0.01704(18) 0.02168(19) -0.00128(14) -0.00288(14) -0.00678(15)
F7 0.0206(5) 0.0300(5) 0.0320(5) 0.0003(4) -0.0102(4) -0.0127(4)
F8 0.0320(6) 0.0400(6) 0.0371(6) -0.0189(5) 0.0082(5) -0.0144(5)
F9 0.0289(6) 0.0226(5) 0.0517(7) 0.0116(5) -0.0053(5) -0.0102(4)
F10 0.0403(6) 0.0307(6) 0.0468(7) 0.0180(5) -0.0256(5) -0.0198(5)
F11 0.0343(6) 0.0520(7) 0.0367(6) -0.0233(5) 0.0108(5) -0.0265(6)
F12 0.0203(5) 0.0353(6) 0.0503(7) -0.0082(5) -0.0075(5) -0.0153(4)

loop_
_atom_type_symbol
_atom_type_description
_atom_type_scat_dispersion_real
_atom_type_scat_dispersion_imag
_atom_type_scat_source
C C 0.0033 0.0016 'International Tables Vol C Tables 4.2.6.8 and 6.1.1.4'
H H 0.0000 0.0000 'International Tables Vol C Tables 4.2.6.8 and 6.1.1.4'
Cu Cu 0.3201 1.2651 'International Tables Vol C Tables 4.2.6.8 and 6.1.1.4'
F F 0.0171 0.0103 'International Tables Vol C Tables 4.2.6.8 and 6.1.1.4'
N N 0.0061 0.0033 'International Tables Vol C Tables 4.2.6.8 and 6.1.1.4'
P P 0.1023 0.0942 'International Tables Vol C Tables 4.2.6.8 and 6.1.1.4'

loop_
_geom_angle_atom_site_label_1
_geom_angle_atom_site_label_2
_geom_angle_atom_site_label_3
_geom_angle
N1 Cu1 Cu1A 107.59(3)
C1 Cu1 Cu1A 117.02(4)
C1 Cu1 N1 94.64(5)
C2 Cu1 Cu1A 82.09(4)
C2 Cu1 N1 93.05(5)
C2 Cu1 C1 155.84(6)
N1A Cu1A Cu1 118.56(3)
C1A Cu1A Cu1 93.26(4)
C1A Cu1A N1A 95.16(5)
C1A Cu1A C2A 154.56(6)
C2A Cu1A Cu1 103.39(4)
C2A Cu1A N1A 93.60(5)
C9 N1 Cu1 116.02(10)
C9 N1 C13 118.31(13)
C13 N1 Cu1 116.77(9)
C9A N1A Cu1A 113.95(9)
C9A N1A C13A 118.54(13)
C13A N1A Cu1A 113.53(9)
C1 N2 C4 124.29(13)
C1 N2 C6 111.48(13)
C6 N2 C4 124.22(13)
C1A N2A C7A 111.43(13)
C1A N2A C8A 124.60(12)
C7A N2A C8A 123.90(13)
C1 N3 C7 111.76(13)
C1 N3 C8 124.58(13)
C7 N3 C8 123.38(13)
C1A N3A C4A 123.69(12)
C1A N3A C6A 111.37(13)
C6A N3A C4A 124.82(13)
C2 N4 C16 111.61(13)
C2 N4 C17 123.44(12)
C16 N4 C17 124.54(12)
C2A N4A C14A 123.64(12)
C2A N4A C15A 111.51(13)
C15A N4A C14A 124.84(13)
C2 N5 C14 124.97(12)
C2 N5 C15 111.53(12)
C15 N5 C14 123.44(13)
C2A N5A C16A 111.55(13)
C2A N5A C17A 123.64(12)
C16A N5A C17A 124.64(13)
N2 C1 Cu1 131.81(11)
N2 C1 N3 103.62(12)
N3 C1 Cu1 122.93(11)
N2A C1A Cu1A 123.56(10)
N3A C1A Cu1A 130.07(11)
N3A C1A N2A 103.80(12)
N4 C2 Cu1 130.04(11)
N4 C2 N5 103.80(12)
N5 C2 Cu1 125.07(11)
N4A C2A Cu1A 124.51(11)
N5A C2A Cu1A 131.74(11)
N5A C2A N4A 103.67(12)
H3A C3 H3B 109.5
H3A C3 H3C 109.5
H3B C3 H3C 109.5
C4 C3 H3A 109.5
C4 C3 H3B 109.5
C4 C3 H3C 109.5
H3AA C3A H3AB 109.5
H3AA C3A H3AC 109.5
H3AB C3A H3AC 109.5
C4A C3A H3AA 109.5
C4A C3A H3AB 109.5
C4A C3A H3AC 109.5
N2 C4 C3 110.27(13)
N2 C4 H4 107.9
N2 C4 C5 110.70(14)
C3 C4 H4 107.9
C5 C4 C3 111.93(16)
C5 C4 H4 107.9
N3A C4A C3A 110.69(13)
N3A C4A H4A 107.9
N3A C4A C5A 110.80(13)
C3A C4A H4A 107.9
C3A C4A C5A 111.36(13)
C5A C4A H4A 107.9
C4 C5 H5A 109.5
C4 C5 H5B 109.5
C4 C5 H5C 109.5
H5A C5 H5B 109.5
H5A C5 H5C 109.5
H5B C5 H5C 109.5
C4A C5A H5AA 109.5
C4A C5A H5AB 109.5
C4A C5A H5AC 109.5
H5AA C5A H5AB 109.5
H5AA C5A H5AC 109.5
H5AB C5A H5AC 109.5
N2 C6 H6 126.6
C7 C6 N2 106.75(14)
C7 C6 H6 126.6
N3A C6A H6A 126.6
C7A C6A N3A 106.83(14)
C7A C6A H6A 126.6
N3 C7 H7 126.8
C6 C7 N3 106.38(14)
C6 C7 H7 126.8
N2A C7A H7A 126.7
C6A C7A N2A 106.56(14)
C6A C7A H7A 126.7
N3 C8 H8A 108.6
N3 C8 H8B 108.6
N3 C8 C9 114.47(12)
H8A C8 H8B 107.6
C9 C8 H8A 108.6
C9 C8 H8B 108.6
N2A C8A H8AA 108.7
N2A C8A H8AB 108.7
N2A C8A C9A 114.34(12)
H8AA C8A H8AB 107.6
C9A C8A H8AA 108.7
C9A C8A H8AB 108.7
N1 C9 C8 116.78(13)
N1 C9 C10 122.45(14)
C10 C9 C8 120.60(13)
N1A C9A C8A 116.50(13)
N1A C9A C10A 122.30(14)
C10A C9A C8A 121.09(13)
C9 C10 H10 120.5
C11 C10 C9 118.95(14)
C11 C10 H10 120.5
C9A C10A H10A 120.5
C11A C10A C9A 119.00(14)
C11A C10A H10A 120.5
C10 C11 H11 120.5
C10 C11 C12 119.00(14)
C12 C11 H11 120.5
C10A C11A H11A 120.6
C10A C11A C12A 118.90(14)
C12A C11A H11A 120.6
C11 C12 H12 120.6
C13 C12 C11 118.72(14)
C13 C12 H12 120.6
C11A C12A H12A 120.5
C13A C12A C11A 118.93(14)
C13A C12A H12A 120.5
N1 C13 C12 122.58(14)
N1 C13 C14 117.07(13)
C12 C13 C14 120.14(13)
N1A C13A C12A 122.32(14)
N1A C13A C14A 116.30(13)
C12A C13A C14A 121.34(14)
N5 C14 C13 114.67(12)
N5 C14 H14A 108.6
N5 C14 H14B 108.6
C13 C14 H14A 108.6
C13 C14 H14B 108.6
H14A C14 H14B 107.6
N4A C14A C13A 113.01(12)
N4A C14A H14C 109.0
N4A C14A H14D 109.0
C13A C14A H14C 109.0
C13A C14A H14D 109.0
H14C C14A H14D 107.8
N5 C15 H15 126.7
C16 C15 N5 106.55(13)
C16 C15 H15 126.7
N4A C15A H15A 126.7
C16A C15A N4A 106.57(14)
C16A C15A H15A 126.7
N4 C16 H16 126.7
C15 C16 N4 106.50(13)
C15 C16 H16 126.7
N5A C16A H16A 126.7
C15A C16A N5A 106.68(14)
C15A C16A H16A 126.7
N4 C17 H17 108.2
N4 C17 C18 111.12(13)
N4 C17 C19 109.05(14)
C18 C17 H17 108.2
C18 C17 C19 111.97(14)
C19 C17 H17 108.2
N5A C17A H17A 107.9
N5A C17A C18A 109.67(13)
N5A C17A C19A 111.08(13)
C18A C17A H17A 107.9
C19A C17A H17A 107.9
C19A C17A C18A 112.17(13)
C17 C18 H18A 109.5
C17 C18 H18B 109.5
C17 C18 H18C 109.5
H18A C18 H18B 109.5
H18A C18 H18C 109.5
H18B C18 H18C 109.5
C17A C18A H18D 109.5
C17A C18A H18E 109.5
C17A C18A H18F 109.5
H18D C18A H18E 109.5
H18D C18A H18F 109.5
H18E C18A H18F 109.5
C17 C19 H19A 109.5
C17 C19 H19B 109.5
C17 C19 H19C 109.5
H19A C19 H19B 109.5
H19A C19 H19C 109.5
H19B C19 H19C 109.5
C17A C19A H19D 109.5
C17A C19A H19E 109.5
C17A C19A H19F 109.5
H19D C19A H19E 109.5
H19D C19A H19F 109.5
H19E C19A H19F 109.5
F2 P1 F1 89.91(7)
F2 P1 F6 90.59(7)
F3 P1 F1 89.42(6)
F3 P1 F2 179.32(7)
F3 P1 F4 89.48(6)
F3 P1 F5 90.03(6)
F3 P1 F6 90.09(6)
F4 P1 F1 90.43(7)
F4 P1 F2 90.41(6)
F4 P1 F6 89.62(6)
F5 P1 F1 89.71(6)
F5 P1 F2 90.09(7)
F5 P1 F4 179.49(7)
F5 P1 F6 90.23(6)
F6 P1 F1 179.50(7)
F7 P2 F9 90.05(6)
F7 P2 F11 89.47(6)
F7 P2 F12 178.99(6)
F8 P2 F7 90.65(6)
F8 P2 F9 90.04(7)
F8 P2 F11 179.14(7)
F8 P2 F12 90.22(6)
F10 P2 F7 90.08(6)
F10 P2 F8 90.20(7)
F10 P2 F9 179.73(7)
F10 P2 F11 90.66(7)
F10 P2 F12 90.43(6)
F11 P2 F9 89.11(7)
F12 P2 F9 89.43(6)
F12 P2 F11 89.65(6)

loop_
_geom_bond_atom_site_label_1
_geom_bond_atom_site_label_2
_geom_bond_distance
Cu1 Cu1A 2.7351(3)
Cu1 N1 2.2935(12)
Cu1 C1 1.9212(15)
Cu1 C2 1.9164(15)
Cu1A N1A 2.2836(12)
Cu1A C1A 1.9080(15)
Cu1A C2A 1.9115(15)
N1 C9 1.3443(19)
N1 C13 1.3452(19)
N1A C9A 1.3442(19)
N1A C13A 1.3468(19)
N2 C1 1.356(2)
N2 C4 1.4807(19)
N2 C6 1.3884(19)
N2A C1A 1.3637(19)
N2A C7A 1.3814(19)
N2A C8A 1.4670(19)
N3 C1 1.3637(19)
N3 C7 1.383(2)
N3 C8 1.470(2)
N3A C1A 1.3555(18)
N3A C4A 1.4764(19)
N3A C6A 1.384(2)
N4 C2 1.3566(18)
N4 C16 1.3853(19)
N4 C17 1.4724(19)
N4A C2A 1.3630(19)
N4A C14A 1.4677(19)
N4A C15A 1.3827(19)
N5 C2 1.3606(19)
N5 C14 1.4675(19)
N5 C15 1.3837(19)
N5A C2A 1.3560(19)
N5A C16A 1.3851(19)
N5A C17A 1.4734(19)
C3 H3A 0.9800
C3 H3B 0.9800
C3 H3C 0.9800
C3 C4 1.518(2)
C3A H3AA 0.9800
C3A H3AB 0.9800
C3A H3AC 0.9800
C3A C4A 1.522(2)
C4 H4 1.0000
C4 C5 1.517(2)
C4A H4A 1.0000
C4A C5A 1.527(2)
C5 H5A 0.9800
C5 H5B 0.9800
C5 H5C 0.9800
C5A H5AA 0.9800
C5A H5AB 0.9800
C5A H5AC 0.9800
C6 H6 0.9500
C6 C7 1.348(2)
C6A H6A 0.9500
C6A C7A 1.345(2)
C7 H7 0.9500
C7A H7A 0.9500
C8 H8A 0.9900
C8 H8B 0.9900
C8 C9 1.510(2)
C8A H8AA 0.9900
C8A H8AB 0.9900
C8A C9A 1.510(2)
C9 C10 1.389(2)
C9A C10A 1.390(2)
C10 H10 0.9500
C10 C11 1.385(2)
C10A H10A 0.9500
C10A C11A 1.386(2)
C11 H11 0.9500
C11 C12 1.389(2)
C11A H11A 0.9500
C11A C12A 1.389(2)
C12 H12 0.9500
C12 C13 1.388(2)
C12A H12A 0.9500
C12A C13A 1.388(2)
C13 C14 1.508(2)
C13A C14A 1.508(2)
C14 H14A 0.9900
C14 H14B 0.9900
C14A H14C 0.9900
C14A H14D 0.9900
C15 H15 0.9500
C15 C16 1.350(2)
C15A H15A 0.9500
C15A C16A 1.346(2)
C16 H16 0.9500
C16A H16A 0.9500
C17 H17 1.0000
C17 C18 1.516(2)
C17 C19 1.521(2)
C17A H17A 1.0000
C17A C18A 1.526(2)
C17A C19A 1.520(2)
C18 H18A 0.9800
C18 H18B 0.9800
C18 H18C 0.9800
C18A H18D 0.9800
C18A H18E 0.9800
C18A H18F 0.9800
C19 H19A 0.9800
C19 H19B 0.9800
C19 H19C 0.9800
C19A H19D 0.9800
C19A H19E 0.9800
C19A H19F 0.9800
P1 F1 1.6069(11)
P1 F2 1.5987(11)
P1 F3 1.5939(10)
P1 F4 1.5982(11)
P1 F5 1.5954(11)
P1 F6 1.5995(11)
P2 F7 1.5997(10)
P2 F8 1.5885(11)
P2 F9 1.6086(11)
P2 F10 1.5885(11)
P2 F11 1.6042(11)
P2 F12 1.6021(10)

loop_
_geom_torsion_atom_site_label_1
_geom_torsion_atom_site_label_2
_geom_torsion_atom_site_label_3
_geom_torsion_atom_site_label_4
_geom_torsion
Cu1 Cu1A N1A C9A -109.58(10)
Cu1 Cu1A N1A C13A 110.63(10)
Cu1 Cu1A C1A N2A 118.19(12)
Cu1 Cu1A C1A N3A -83.02(14)
Cu1 Cu1A C2A N4A -102.61(12)
Cu1 Cu1A C2A N5A 81.23(14)
Cu1 N1 C9 C8 38.38(16)
Cu1 N1 C9 C10 -146.41(12)
Cu1 N1 C13 C12 145.77(12)
Cu1 N1 C13 C14 -39.53(16)
Cu1A Cu1 N1 C9 -125.18(10)
Cu1A Cu1 N1 C13 87.95(10)
Cu1A Cu1 C1 N2 -90.22(14)
Cu1A Cu1 C1 N3 106.90(11)
Cu1A Cu1 C2 N4 95.02(13)
Cu1A Cu1 C2 N5 -98.91(12)
Cu1A N1A C9A C8A 46.10(15)
Cu1A N1A C9A C10A -137.53(12)
Cu1A N1A C13A C12A 137.29(13)
Cu1A N1A C13A C14A -44.68(15)
N1 Cu1 Cu1A N1A -127.92(5)
N1 Cu1 Cu1A C1A 134.41(5)
N1 Cu1 Cu1A C2A -26.21(6)
N1 Cu1 C1 N2 157.34(14)
N1 Cu1 C1 N3 -5.54(12)
N1 Cu1 C2 N4 -157.63(14)
N1 Cu1 C2 N5 8.44(13)
N1 C9 C10 C11 0.3(2)
N1 C13 C14 N5 66.22(17)
N1A Cu1A C1A N2A -0.88(13)
N1A Cu1A C1A N3A 157.90(14)
N1A Cu1A C2A N4A 17.88(13)
N1A Cu1A C2A N5A -158.28(14)
N1A C9A C10A C11A 0.6(2)
N1A C13A C14A N4A 74.32(17)
N2 C6 C7 N3 0.58(18)
N2A C8A C9A N1A -70.20(17)
N2A C8A C9A C10A 113.39(15)
N3 C8 C9 N1 -67.78(18)
N3 C8 C9 C10 116.92(15)
N3A C6A C7A N2A 0.62(19)
N4A C15A C16A N5A -0.56(18)
N5 C15 C16 N4 -0.72(17)
C1 Cu1 Cu1A N1A 127.19(6)
C1 Cu1 Cu1A C1A 29.51(7)
C1 Cu1 Cu1A C2A -131.10(7)
C1 Cu1 N1 C9 -4.92(11)
C1 Cu1 N1 C13 -151.79(11)
C1 Cu1 C2 N4 -49.2(2)
C1 Cu1 C2 N5 116.91(16)
C1 N2 C4 C3 123.33(16)
C1 N2 C4 C5 -112.26(18)
C1 N2 C6 C7 -0.91(18)
C1 N3 C7 C6 -0.08(18)
C1 N3 C8 C9 58.09(19)
C1A Cu1A N1A C9A -13.03(11)
C1A Cu1A N1A C13A -152.81(11)
C1A Cu1A C2A N4A 127.87(15)
C1A Cu1A C2A N5A -48.3(2)
C1A N2A C7A C6A -0.16(19)
C1A N2A C8A C9A 54.83(19)
C1A N3A C4A C3A -101.71(16)
C1A N3A C4A C5A 134.23(15)
C1A N3A C6A C7A -0.90(19)
C2 Cu1 Cu1A N1A -37.22(6)
C2 Cu1 Cu1A C1A -134.89(6)
C2 Cu1 Cu1A C2A 64.50(6)
C2 Cu1 N1 C9 152.16(11)
C2 Cu1 N1 C13 5.29(11)
C2 Cu1 C1 N2 49.2(2)
C2 Cu1 C1 N3 -113.69(17)
C2 N4 C16 C15 0.55(18)
C2 N4 C17 C18 -135.88(15)
C2 N4 C17 C19 100.23(17)
C2 N5 C14 C13 -52.49(19)
C2 N5 C15 C16 0.68(18)
C2A Cu1A N1A C9A 143.06(11)
C2A Cu1A N1A C13A 3.28(11)
C2A Cu1A C1A N2A -110.54(16)
C2A Cu1A C1A N3A 48.2(2)
C2A N4A C14A C13A -50.30(19)
C2A N4A C15A C16A 1.02(18)
C2A N5A C16A C15A -0.07(18)
C2A N5A C17A C18A 109.17(16)
C2A N5A C17A C19A -126.26(15)
C4 N2 C1 Cu1 16.7(2)
C4 N2 C1 N3 -178.00(13)
C4 N2 C6 C7 177.92(14)
C4A N3A C1A Cu1A 15.2(2)
C4A N3A C1A N2A 177.11(13)
C4A N3A C6A C7A -177.19(14)
C6 N2 C1 Cu1 -164.44(12)
C6 N2 C1 N3 0.83(16)
C6 N2 C4 C3 -55.3(2)
C6 N2 C4 C5 69.1(2)
C6A N3A C1A Cu1A -161.14(12)
C6A N3A C1A N2A 0.77(17)
C6A N3A C4A C3A 74.13(19)
C6A N3A C4A C5A -49.9(2)
C7 N3 C1 Cu1 166.49(11)
C7 N3 C1 N2 -0.46(16)
C7 N3 C8 C9 -128.49(15)
C7A N2A C1A Cu1A 163.06(11)
C7A N2A C1A N3A -0.37(17)
C7A N2A C8A C9A -128.42(15)
C8 N3 C1 Cu1 -19.4(2)
C8 N3 C1 N2 173.63(13)
C8 N3 C7 C6 -174.25(14)
C8 C9 C10 C11 175.33(14)
C8A N2A C1A Cu1A -19.8(2)
C8A N2A C1A N3A 176.73(13)
C8A N2A C7A C6A -177.29(14)
C8A C9A C10A C11A 176.75(14)
C9 N1 C13 C12 -0.3(2)
C9 N1 C13 C14 174.38(13)
C9 C10 C11 C12 -0.2(2)
C9A N1A C13A C12A -0.5(2)
C9A N1A C13A C14A 177.52(13)
C9A C10A C11A C12A -0.8(2)
C10 C11 C12 C13 -0.2(2)
C10A C11A C12A C13A 0.4(2)
C11 C12 C13 N1 0.5(2)
C11 C12 C13 C14 -174.09(14)
C11A C12A C13A N1A 0.3(2)
C11A C12A C13A C14A -177.67(15)
C12 C13 C14 N5 -118.94(15)
C12A C13A C14A N4A -107.63(16)
C13 N1 C9 C8 -175.27(13)
C13 N1 C9 C10 -0.1(2)
C13A N1A C9A C8A -176.26(13)
C13A N1A C9A C10A 0.1(2)
C14 N5 C2 Cu1 13.5(2)
C14 N5 C2 N4 -177.43(13)
C14 N5 C15 C16 177.82(13)
C14A N4A C2A Cu1A 2.9(2)
C14A N4A C2A N5A 179.94(13)
C14A N4A C15A C16A -179.96(14)
C15 N5 C2 Cu1 -169.39(11)
C15 N5 C2 N4 -0.34(16)
C15 N5 C14 C13 130.75(15)
C15A N4A C2A Cu1A -178.08(11)
C15A N4A C2A N5A -1.03(16)
C15A N4A C14A C13A 130.81(15)
C16 N4 C2 Cu1 168.16(11)
C16 N4 C2 N5 -0.13(16)
C16 N4 C17 C18 52.1(2)
C16 N4 C17 C19 -71.83(19)
C16A N5A C2A Cu1A 177.41(12)
C16A N5A C2A N4A 0.67(16)
C16A N5A C17A C18A -65.78(18)
C16A N5A C17A C19A 58.78(19)
C17 N4 C2 Cu1 -4.8(2)
C17 N4 C2 N5 -173.10(13)
C17 N4 C16 C15 173.43(14)
C17A N5A C2A Cu1A 1.9(2)
C17A N5A C2A N4A -174.87(13)
C17A N5A C16A C15A 175.41(14)
